data_1544723
loop_
_publ_author_name
'Esposito, M\'elissa'
'Nothias, Louis-F\'elix'
'Nedev, Hirsto'
'Gallard, Jean-Fran\,cois'
'Leyssen, Pieter'
'Retailleau, Pascal'
'Costa, Jean'
'Roussi, Fanny'
'Iorga, Bogdan I.'
'Paolini, Julien'
'Litaudon, Marc'

_publ_section_title
;
 Euphorbia dendroides Latex as a Source of Jatrophane Esters: Isolation,
 Structural Analysis, Conformational Study, and Anti-CHIKV Activity.
;
_journal_issue 11
_journal_name_full 'Journal of natural products'
_journal_page_first 2873
_journal_paper_doi 10.1021/acs.jnatprod.6b00644
_journal_volume 79
_journal_year 2016
_chemical_absolute_configuration ad
_chemical_formula_moiety 'C38 H44 O12,0.25(C4 H10 O)'
_chemical_formula_sum 'C39 H46.5 O12.25'
_chemical_formula_weight 711.26
_space_group_crystal_system monoclinic
_space_group_IT_number 5
_space_group_name_Hall 'C 2y'
_space_group_name_H-M_alt 'C 1 2 1'
_symmetry_space_group_name_Hall 'C 2y'
_symmetry_space_group_name_H-M 'C 1 2 1'
_atom_sites_solution_hydrogens mixed
_atom_sites_solution_primary direct
_atom_sites_solution_secondary difmap
_audit_creation_method SHELXL-2014/7
_cell_angle_alpha 90
_cell_angle_beta 100.788(7)
_cell_angle_gamma 90
_cell_formula_units_Z 4
_cell_length_a 41.5290(14)
_cell_length_b 8.6149(3)
_cell_length_c 11.037(7)
_cell_measurement_reflns_used 6093
_cell_measurement_temperature 193(2)
_cell_measurement_theta_max 68.0
_cell_measurement_theta_min 2.2
_cell_volume 3879(2)
_computing_structure_refinement 'SHELXL-2014/7 (Sheldrick, 2014)'
_diffrn_ambient_temperature 193(2)
_diffrn_detector_type 'RAPID II large area curved imaging plate detector '
_diffrn_measured_fraction_theta_full 0.948
_diffrn_measured_fraction_theta_max 0.947
_diffrn_measurement_device_type 'Rigaku rapid II RAXIS conversion'
_diffrn_measurement_method 'profile data from \w-scans'
_diffrn_radiation_monochromator 'OSMIC CMF  Mirrors'
_diffrn_radiation_source 'fine-focus rotating anode mm007 HF'
_diffrn_radiation_type CuK\a
_diffrn_radiation_wavelength 1.54187
_diffrn_reflns_av_R_equivalents 0.0483
_diffrn_reflns_av_unetI/netI 0.0666
_diffrn_reflns_Laue_measured_fraction_full 0.948
_diffrn_reflns_Laue_measured_fraction_max 0.947
_diffrn_reflns_limit_h_max 50
_diffrn_reflns_limit_h_min -50
_diffrn_reflns_limit_k_max 10
_diffrn_reflns_limit_k_min -9
_diffrn_reflns_limit_l_max 12
_diffrn_reflns_limit_l_min -13
_diffrn_reflns_number 18751
_diffrn_reflns_point_group_measured_fraction_full 0.872
_diffrn_reflns_point_group_measured_fraction_max 0.871
_diffrn_reflns_theta_full 67.687
_diffrn_reflns_theta_max 68.254
_diffrn_reflns_theta_min 6.511
_exptl_absorpt_coefficient_mu 0.749
_exptl_absorpt_correction_T_max 0.92
_exptl_absorpt_correction_T_min 0.63
_exptl_absorpt_correction_type multi-scan
_exptl_absorpt_process_details 'Fs_process (Higashi)'
_exptl_crystal_colour colourless
_exptl_crystal_density_diffrn 1.218
_exptl_crystal_description plate
_exptl_crystal_F_000 1514
_exptl_crystal_size_max 0.420
_exptl_crystal_size_mid 0.390
_exptl_crystal_size_min 0.120
_refine_diff_density_max 0.266
_refine_diff_density_min -0.190
_refine_diff_density_rms 0.044
_refine_ls_abs_structure_details
;
 Flack x determined using 1239 quotients [(I+)-(I-)]/[(I+)+(I-)]
 (Parsons, Flack and Wagner, Acta Cryst. B69 (2013) 249-259).
;
_refine_ls_abs_structure_Flack 0.03(10)
_refine_ls_extinction_method none
_refine_ls_goodness_of_fit_ref 1.022
_refine_ls_hydrogen_treatment mixed
_refine_ls_matrix_type full
_refine_ls_number_parameters 464
_refine_ls_number_reflns 6200
_refine_ls_number_restraints 2
_refine_ls_restrained_S_all 1.022
_refine_ls_R_factor_all 0.0823
_refine_ls_R_factor_gt 0.0483
_refine_ls_shift/su_max 0.007
_refine_ls_shift/su_mean 0.001
_refine_ls_structure_factor_coef Fsqd
_refine_ls_weighting_details 'w=1/[\s^2^(Fo^2^)+(0.0775P)^2^] where P=(Fo^2^+2Fc^2^)/3'
_refine_ls_weighting_scheme calc
_refine_ls_wR_factor_gt 0.1169
_refine_ls_wR_factor_ref 0.1512
_reflns_Friedel_coverage 0.716
_reflns_Friedel_fraction_full 0.785
_reflns_Friedel_fraction_max 0.783
_reflns_number_gt 3859
_reflns_number_total 6201
_reflns_threshold_expression 'I > 2\s(I)'
_cod_data_source_file np6b00644_si_002.cif
_cod_data_source_block Compound_11_me-30-2_sq
_cod_original_formula_sum 'C39 H46.50 O12.25'
_cod_database_code 1544723
_shelx_shelxl_version_number 2014/7
_shelx_space_group_comment
;
The symmetry employed for this shelxl refinement is uniquely defined
by the following loop, which should always be used as a source of
symmetry information in preference to the above space-group names.
They are only intended as comments.
;
_shelx_estimated_absorpt_t_min 0.744
_shelx_estimated_absorpt_t_max 0.916

loop_
_space_group_symop_operation_xyz
'x, y, z'
'-x, y, -z'
'x+1/2, y+1/2, z'
'-x+1/2, y+1/2, -z'

loop_
_atom_site_label
_atom_site_type_symbol
_atom_site_fract_x
_atom_site_fract_y
_atom_site_fract_z
_atom_site_U_iso_or_equiv
_atom_site_adp_type
_atom_site_occupancy
_atom_site_site_symmetry_order
_atom_site_calc_flag
_atom_site_refinement_flags_posn
_atom_site_refinement_flags_adp
O1 O -0.71172(8) -0.3537(5) -0.1937(4) 0.0976(14) Uani 1 1 d . .
O2 O -0.66491(7) -0.2937(4) -0.2543(3) 0.0630(9) Uani 1 1 d . .
O3 O -0.61988(8) -0.1050(5) -0.3501(3) 0.0714(11) Uani 1 1 d D .
H3O H -0.6408(7) -0.084(8) -0.369(6) 0.107 Uiso 1 1 d D U
O4 O -0.58734(6) -0.3249(4) 0.1306(3) 0.0611(9) Uani 1 1 d . .
O5 O -0.68332(9) 0.0108(6) -0.3396(4) 0.0815(13) Uani 1 1 d . .
H5O H -0.7019(16) 0.014(9) -0.355(7) 0.122 Uiso 1 1 d . U
O6 O -0.63667(8) -0.5201(5) 0.1543(4) 0.0793(11) Uani 1 1 d . .
H6 H -0.6232 -0.5337 0.2204 0.119 Uiso 1 1 calc R U
O18 O -0.60156(11) -0.4402(8) 0.4073(5) 0.1194(18) Uani 1 1 d . .
O19 O -0.54411(9) 0.1051(6) -0.1662(5) 0.1075(16) Uani 1 1 d . .
O20 O -0.59146(8) 0.2082(4) -0.1313(3) 0.0716(10) Uani 1 1 d . .
O21 O -0.61789(7) -0.2108(5) 0.3219(3) 0.0690(10) Uani 1 1 d . .
O5AA O -0.72229(7) 0.0979(5) -0.1987(3) 0.0798(12) Uani 1 1 d . .
O5BA O -0.56768(8) -0.0998(5) 0.0707(4) 0.0773(11) Uani 1 1 d . .
C1 C -0.64622(11) 0.2099(7) -0.2416(6) 0.0736(16) Uani 1 1 d . .
H1A H -0.6455 0.2846 -0.1730 0.088 Uiso 1 1 calc R U
H1B H -0.6556 0.2630 -0.3199 0.088 Uiso 1 1 calc R U
C2 C -0.61158(11) 0.1499(6) -0.2456(5) 0.0631(14) Uani 1 1 d . .
C3 C -0.61389(11) -0.0300(6) -0.2336(5) 0.0584(13) Uani 1 1 d . .
H3 H -0.5930 -0.0702 -0.1835 0.070 Uiso 1 1 calc R U
C4 C -0.64142(10) -0.0494(6) -0.1606(5) 0.0549(13) Uani 1 1 d . .
H4 H -0.6327 -0.0068 -0.0766 0.066 Uiso 1 1 calc R U
C5 C -0.65309(10) -0.2138(6) -0.1396(4) 0.0572(13) Uani 1 1 d . .
H5 H -0.6715 -0.2065 -0.0929 0.069 Uiso 1 1 calc R U
C6 C -0.62585(10) -0.3098(6) -0.0641(5) 0.0569(12) Uani 1 1 d . .
C7 C -0.61977(9) -0.2750(6) 0.0725(4) 0.0558(13) Uani 1 1 d . .
H7 H -0.6216 -0.1605 0.0843 0.067 Uiso 1 1 calc R U
C8 C -0.64429(10) -0.3579(6) 0.1392(5) 0.0617(14) Uani 1 1 d . .
H8 H -0.6661 -0.3519 0.0825 0.074 Uiso 1 1 calc R U
C9 C -0.64877(10) -0.2810(6) 0.2586(5) 0.0624(14) Uani 1 1 d . .
H9 H -0.6548 -0.3641 0.3136 0.075 Uiso 1 1 calc R U
C10 C -0.67544(10) -0.1538(6) 0.2473(4) 0.0601(14) Uani 1 1 d . .
C11 C -0.66914(10) -0.0244(6) 0.1611(5) 0.0568(13) Uani 1 1 d . .
H11 H -0.6482 0.0237 0.1783 0.068 Uiso 1 1 calc R U
C12 C -0.69008(11) 0.0278(6) 0.0643(5) 0.0613(14) Uani 1 1 d . .
H12 H -0.7104 -0.0251 0.0432 0.074 Uiso 1 1 calc R U
C13 C -0.68455(11) 0.1627(6) -0.0149(5) 0.0573(13) Uani 1 1 d . .
H13 H -0.6609 0.1928 0.0040 0.069 Uiso 1 1 calc R U
C14 C -0.69346(11) 0.1109(6) -0.1471(5) 0.0599(13) Uani 1 1 d . .
C15 C -0.66719(10) 0.0689(7) -0.2225(5) 0.0618(14) Uani 1 1 d . .
C16 C -0.59969(13) 0.2075(8) -0.3592(5) 0.0865(18) Uani 1 1 d . .
H16A H -0.5958 0.3196 -0.3523 0.130 Uiso 1 1 calc R U
H16B H -0.6163 0.1858 -0.4327 0.130 Uiso 1 1 calc R U
H16C H -0.5793 0.1543 -0.3662 0.130 Uiso 1 1 calc R U
C17 C -0.60895(11) -0.4130(7) -0.1134(5) 0.0730(16) Uani 1 1 d . .
H17A H -0.5920 -0.4698 -0.0626 0.088 Uiso 1 1 calc R U
H17B H -0.6137 -0.4308 -0.1998 0.088 Uiso 1 1 calc R U
C19 C -0.70850(10) -0.2333(7) 0.2064(5) 0.0735(16) Uani 1 1 d . .
H19A H -0.7112 -0.3146 0.2658 0.110 Uiso 1 1 calc R U
H19B H -0.7094 -0.2796 0.1248 0.110 Uiso 1 1 calc R U
H19C H -0.7261 -0.1566 0.2025 0.110 Uiso 1 1 calc R U
C18 C -0.67453(12) -0.0818(8) 0.3754(5) 0.0793(18) Uani 1 1 d . .
H18A H -0.6534 -0.0300 0.4027 0.119 Uiso 1 1 calc R U
H18B H -0.6773 -0.1637 0.4342 0.119 Uiso 1 1 calc R U
H18C H -0.6923 -0.0059 0.3708 0.119 Uiso 1 1 calc R U
C20 C -0.70564(13) 0.3017(7) 0.0095(5) 0.0789(17) Uani 1 1 d . .
H20A H -0.7284 0.2681 0.0036 0.118 Uiso 1 1 calc R U
H20B H -0.7046 0.3829 -0.0518 0.118 Uiso 1 1 calc R U
H20C H -0.6974 0.3428 0.0923 0.118 Uiso 1 1 calc R U
C21 C -0.55894(15) 0.1797(8) -0.1028(7) 0.0894(19) Uani 1 1 d . .
C22 C -0.54471(19) 0.2554(9) 0.0158(8) 0.122(3) Uani 1 1 d . .
H22A H -0.5274 0.1894 0.0616 0.182 Uiso 1 1 calc R U
H22B H -0.5619 0.2706 0.0646 0.182 Uiso 1 1 calc R U
H22C H -0.5355 0.3562 -0.0005 0.182 Uiso 1 1 calc R U
C23 C -0.56288(11) -0.2246(7) 0.1191(5) 0.0623(14) Uani 1 1 d . .
C24 C -0.53018(10) -0.2931(7) 0.1688(5) 0.0607(13) Uani 1 1 d . .
C25 C -0.50277(12) -0.2095(8) 0.1571(6) 0.0867(19) Uani 1 1 d . .
H25 H -0.5050 -0.1098 0.1197 0.104 Uiso 1 1 calc R U
C26 C -0.47175(13) -0.2710(11) 0.2002(7) 0.104(2) Uani 1 1 d . .
H26 H -0.4529 -0.2119 0.1928 0.125 Uiso 1 1 calc R U
C27 C -0.46807(13) -0.4096(10) 0.2512(7) 0.097(2) Uani 1 1 d . .
H27 H -0.4467 -0.4511 0.2773 0.116 Uiso 1 1 calc R U
C28 C -0.49461(14) -0.4930(9) 0.2664(7) 0.108(2) Uani 1 1 d . .
H28 H -0.4918 -0.5922 0.3044 0.130 Uiso 1 1 calc R U
C29 C -0.52596(12) -0.4342(7) 0.2266(6) 0.0837(18) Uani 1 1 d . .
H29 H -0.5445 -0.4920 0.2396 0.100 Uiso 1 1 calc R U
C30 C -0.59688(13) -0.3046(11) 0.3969(5) 0.0789(18) Uani 1 1 d . .
C31 C -0.56784(12) -0.2144(9) 0.4600(5) 0.096(2) Uani 1 1 d . .
H31A H -0.5737 -0.1559 0.5289 0.145 Uiso 1 1 calc R U
H31B H -0.5609 -0.1422 0.4012 0.145 Uiso 1 1 calc R U
H31C H -0.5499 -0.2859 0.4913 0.145 Uiso 1 1 calc R U
C32 C -0.69397(10) -0.3661(6) -0.2674(5) 0.0591(13) Uani 1 1 d . .
C33 C -0.70111(10) -0.4626(6) -0.3787(5) 0.0596(13) Uani 1 1 d . .
C34 C -0.67883(11) -0.4845(7) -0.4576(5) 0.0670(15) Uani 1 1 d . .
H34 H -0.6582 -0.4331 -0.4417 0.080 Uiso 1 1 calc R U
C35 C -0.68681(15) -0.5810(7) -0.5588(5) 0.0769(17) Uani 1 1 d . .
H35 H -0.6715 -0.5968 -0.6115 0.092 Uiso 1 1 calc R U
C36 C -0.71709(16) -0.6552(7) -0.5844(6) 0.0866(17) Uani 1 1 d . .
H36 H -0.7226 -0.7202 -0.6547 0.104 Uiso 1 1 calc R U
C37 C -0.73899(14) -0.6326(9) -0.5054(7) 0.096(2) Uani 1 1 d . .
H37 H -0.7597 -0.6832 -0.5214 0.115 Uiso 1 1 calc R U
C38 C -0.73111(12) -0.5374(7) -0.4038(6) 0.0777(17) Uani 1 1 d . .
H38 H -0.7464 -0.5231 -0.3506 0.093 Uiso 1 1 calc R U

loop_
_atom_site_aniso_label
_atom_site_aniso_U_11
_atom_site_aniso_U_22
_atom_site_aniso_U_33
_atom_site_aniso_U_23
_atom_site_aniso_U_13
_atom_site_aniso_U_12
O1 0.070(2) 0.128(4) 0.104(3) -0.031(3) 0.040(2) -0.034(2)
O2 0.0512(16) 0.079(3) 0.059(2) -0.0122(19) 0.0103(15) -0.0155(17)
O3 0.073(2) 0.079(3) 0.066(3) -0.010(2) 0.024(2) -0.004(2)
O4 0.0412(14) 0.062(2) 0.077(2) 0.0075(19) 0.0021(14) -0.0023(15)
O5 0.068(2) 0.118(4) 0.053(3) -0.003(2) -0.001(2) 0.017(2)
O6 0.065(2) 0.069(3) 0.102(3) 0.020(2) 0.0093(19) -0.0039(19)
O18 0.096(3) 0.117(5) 0.131(4) 0.050(4) -0.014(3) 0.001(3)
O19 0.064(2) 0.100(4) 0.157(5) -0.014(3) 0.017(3) 0.002(2)
O20 0.069(2) 0.061(3) 0.080(3) -0.003(2) 0.0017(19) 0.0076(19)
O21 0.0476(16) 0.093(3) 0.062(2) 0.009(2) -0.0012(15) -0.0056(18)
O5AA 0.0484(17) 0.112(3) 0.073(3) -0.010(2) -0.0042(16) 0.017(2)
O5BA 0.061(2) 0.068(3) 0.099(3) 0.018(2) 0.0024(18) -0.0081(19)
C1 0.061(3) 0.080(4) 0.081(4) 0.028(3) 0.016(3) 0.022(3)
C2 0.059(3) 0.066(4) 0.064(4) 0.008(3) 0.012(2) 0.003(3)
C3 0.058(3) 0.064(4) 0.054(3) 0.001(3) 0.012(2) 0.006(2)
C4 0.049(2) 0.058(3) 0.058(3) 0.005(2) 0.012(2) 0.006(2)
C5 0.044(2) 0.075(4) 0.051(3) -0.004(3) 0.004(2) -0.002(2)
C6 0.046(2) 0.061(3) 0.063(3) -0.003(3) 0.007(2) -0.004(2)
C7 0.041(2) 0.065(4) 0.057(3) 0.005(3) 0.000(2) 0.002(2)
C8 0.046(2) 0.064(4) 0.072(4) 0.014(3) 0.001(2) 0.000(2)
C9 0.047(2) 0.083(4) 0.055(3) 0.013(3) 0.002(2) -0.009(2)
C10 0.044(2) 0.077(4) 0.058(3) 0.006(3) 0.006(2) -0.005(2)
C11 0.044(2) 0.072(4) 0.053(3) 0.005(3) 0.005(2) -0.002(2)
C12 0.049(2) 0.079(4) 0.053(3) 0.002(3) 0.002(2) 0.007(2)
C13 0.055(2) 0.060(4) 0.054(3) -0.002(3) 0.003(2) 0.006(2)
C14 0.049(2) 0.064(4) 0.063(4) 0.003(3) 0.002(2) 0.009(2)
C15 0.048(2) 0.078(4) 0.056(4) 0.005(3) 0.004(2) 0.008(2)
C16 0.090(4) 0.092(5) 0.083(4) 0.010(4) 0.032(3) -0.007(4)
C17 0.064(3) 0.068(4) 0.085(4) -0.011(3) 0.010(3) 0.009(3)
C19 0.048(2) 0.094(4) 0.078(4) 0.010(3) 0.010(2) -0.011(3)
C18 0.076(3) 0.108(5) 0.053(4) 0.003(3) 0.013(3) 0.000(3)
C20 0.080(3) 0.082(5) 0.071(4) -0.006(3) 0.005(3) 0.022(3)
C21 0.071(4) 0.072(5) 0.118(6) -0.001(4) 0.000(4) 0.007(3)
C22 0.123(6) 0.084(6) 0.131(7) -0.013(5) -0.045(5) -0.005(4)
C23 0.046(2) 0.073(4) 0.065(4) -0.006(3) 0.003(2) -0.010(3)
C24 0.047(2) 0.070(4) 0.063(3) -0.006(3) 0.003(2) -0.002(2)
C25 0.053(3) 0.090(5) 0.115(5) 0.020(4) 0.009(3) -0.010(3)
C26 0.053(3) 0.119(7) 0.138(7) 0.018(5) 0.010(4) -0.013(4)
C27 0.051(3) 0.108(6) 0.126(6) -0.003(5) 0.002(3) 0.006(4)
C28 0.066(4) 0.084(5) 0.163(7) 0.022(5) -0.006(4) 0.007(4)
C29 0.051(3) 0.069(4) 0.125(5) 0.018(4) 0.001(3) 0.001(3)
C30 0.054(3) 0.123(6) 0.054(4) 0.014(4) -0.004(2) 0.005(4)
C31 0.054(3) 0.153(7) 0.074(4) -0.015(4) -0.010(3) -0.001(4)
C32 0.048(2) 0.061(4) 0.066(4) -0.002(3) 0.004(2) -0.006(2)
C33 0.050(2) 0.062(4) 0.062(3) 0.006(3) -0.001(2) -0.007(2)
C34 0.061(3) 0.077(4) 0.062(4) 0.008(3) 0.005(3) -0.009(3)
C35 0.101(4) 0.065(4) 0.064(4) -0.004(3) 0.013(3) -0.012(3)
C36 0.112(5) 0.062(4) 0.075(4) -0.002(3) -0.008(4) -0.018(4)
C37 0.077(4) 0.096(6) 0.108(6) -0.016(5) -0.002(4) -0.019(4)
C38 0.059(3) 0.076(4) 0.095(5) -0.004(4) 0.008(3) -0.008(3)

loop_
_atom_type_symbol
_atom_type_description
_atom_type_scat_dispersion_real
_atom_type_scat_dispersion_imag
_atom_type_scat_source
C C 0.0181 0.0091 'International Tables Vol C Tables 4.2.6.8 and 6.1.1.4'
O O 0.0492 0.0322 'International Tables Vol C Tables 4.2.6.8 and 6.1.1.4'
H H 0.0000 0.0000 'International Tables Vol C Tables 4.2.6.8 and 6.1.1.4'

loop_
_geom_angle_atom_site_label_1
_geom_angle_atom_site_label_2
_geom_angle_atom_site_label_3
_geom_angle
C32 O2 C5 117.8(3)
C3 O3 H3O 97(4)
C23 O4 C7 114.9(4)
C15 O5 H5O 118(6)
C8 O6 H6 109.5
C21 O20 C2 121.5(5)
C30 O21 C9 116.8(5)
C15 C1 C2 107.2(4)
C15 C1 H1A 110.3
C2 C1 H1A 110.3
C15 C1 H1B 110.3
C2 C1 H1B 110.3
H1A C1 H1B 108.5
O20 C2 C16 112.2(4)
O20 C2 C1 104.2(4)
C16 C2 C1 111.4(4)
O20 C2 C3 107.6(4)
C16 C2 C3 115.5(5)
C1 C2 C3 105.0(4)
O3 C3 C4 114.0(4)
O3 C3 C2 112.2(4)
C4 C3 C2 102.6(4)
O3 C3 H3 109.3
C4 C3 H3 109.3
C2 C3 H3 109.3
C3 C4 C5 118.1(4)
C3 C4 C15 102.7(4)
C5 C4 C15 117.8(4)
C3 C4 H4 105.7
C5 C4 H4 105.7
C15 C4 H4 105.7
O2 C5 C6 108.5(4)
O2 C5 C4 111.9(4)
C6 C5 C4 111.3(4)
O2 C5 H5 108.3
C6 C5 H5 108.3
C4 C5 H5 108.3
C17 C6 C7 123.1(5)
C17 C6 C5 122.9(5)
C7 C6 C5 114.0(4)
O4 C7 C6 110.6(3)
O4 C7 C8 107.2(4)
C6 C7 C8 112.5(4)
O4 C7 H7 108.8
C6 C7 H7 108.8
C8 C7 H7 108.8
O6 C8 C9 112.6(4)
O6 C8 C7 110.9(4)
C9 C8 C7 114.4(4)
O6 C8 H8 106.1
C9 C8 H8 106.1
C7 C8 H8 106.1
O21 C9 C8 110.8(3)
O21 C9 C10 107.1(4)
C8 C9 C10 116.2(4)
O21 C9 H9 107.5
C8 C9 H9 107.5
C10 C9 H9 107.5
C11 C10 C19 113.3(4)
C11 C10 C18 107.6(5)
C19 C10 C18 108.6(4)
C11 C10 C9 111.5(3)
C19 C10 C9 107.3(4)
C18 C10 C9 108.5(4)
C12 C11 C10 126.2(4)
C12 C11 H11 116.9
C10 C11 H11 116.9
C11 C12 C13 125.8(5)
C11 C12 H12 117.1
C13 C12 H12 117.1
C12 C13 C14 107.4(4)
C12 C13 C20 110.4(4)
C14 C13 C20 110.8(4)
C12 C13 H13 109.4
C14 C13 H13 109.4
C20 C13 H13 109.4
O5AA C14 C13 121.1(4)
O5AA C14 C15 117.2(5)
C13 C14 C15 121.7(4)
O5 C15 C14 108.2(4)
O5 C15 C1 109.6(4)
C14 C15 C1 111.6(5)
O5 C15 C4 109.7(4)
C14 C15 C4 114.9(4)
C1 C15 C4 102.7(3)
C2 C16 H16A 109.5
C2 C16 H16B 109.5
H16A C16 H16B 109.5
C2 C16 H16C 109.5
H16A C16 H16C 109.5
H16B C16 H16C 109.5
C6 C17 H17A 120.0
C6 C17 H17B 120.0
H17A C17 H17B 120.0
C10 C19 H19A 109.5
C10 C19 H19B 109.5
H19A C19 H19B 109.5
C10 C19 H19C 109.5
H19A C19 H19C 109.5
H19B C19 H19C 109.5
C10 C18 H18A 109.5
C10 C18 H18B 109.5
H18A C18 H18B 109.5
C10 C18 H18C 109.5
H18A C18 H18C 109.5
H18B C18 H18C 109.5
C13 C20 H20A 109.5
C13 C20 H20B 109.5
H20A C20 H20B 109.5
C13 C20 H20C 109.5
H20A C20 H20C 109.5
H20B C20 H20C 109.5
O19 C21 O20 124.1(7)
O19 C21 C22 125.9(6)
O20 C21 C22 110.0(6)
C21 C22 H22A 109.5
C21 C22 H22B 109.5
H22A C22 H22B 109.5
C21 C22 H22C 109.5
H22A C22 H22C 109.5
H22B C22 H22C 109.5
O5BA C23 O4 123.1(5)
O5BA C23 C24 125.7(5)
O4 C23 C24 111.1(5)
C29 C24 C25 118.2(5)
C29 C24 C23 123.5(5)
C25 C24 C23 118.2(5)
C24 C25 C26 119.9(6)
C24 C25 H25 120.0
C26 C25 H25 120.0
C27 C26 C25 121.1(6)
C27 C26 H26 119.4
C25 C26 H26 119.4
C26 C27 C28 120.2(6)
C26 C27 H27 119.9
C28 C27 H27 119.9
C27 C28 C29 120.3(7)
C27 C28 H28 119.8
C29 C28 H28 119.8
C24 C29 C28 120.1(5)
C24 C29 H29 120.0
C28 C29 H29 120.0
O18 C30 O21 123.1(6)
O18 C30 C31 126.6(7)
O21 C30 C31 110.3(7)
C30 C31 H31A 109.5
C30 C31 H31B 109.5
H31A C31 H31B 109.5
C30 C31 H31C 109.5
H31A C31 H31C 109.5
H31B C31 H31C 109.5
O1 C32 O2 122.6(5)
O1 C32 C33 124.4(4)
O2 C32 C33 113.0(4)
C38 C33 C34 119.3(5)
C38 C33 C32 117.7(4)
C34 C33 C32 123.0(4)
C35 C34 C33 119.9(5)
C35 C34 H34 120.1
C33 C34 H34 120.1
C34 C35 C36 120.8(5)
C34 C35 H35 119.6
C36 C35 H35 119.6
C37 C36 C35 118.8(6)
C37 C36 H36 120.6
C35 C36 H36 120.6
C38 C37 C36 120.8(6)
C38 C37 H37 119.6
C36 C37 H37 119.6
C37 C38 C33 120.5(5)
C37 C38 H38 119.8
C33 C38 H38 119.8

loop_
_geom_bond_atom_site_label_1
_geom_bond_atom_site_label_2
_geom_bond_distance
O1 C32 1.200(5)
O2 C32 1.342(5)
O2 C5 1.444(5)
O3 C3 1.419(6)
O3 H3O 0.87(3)
O4 C23 1.358(6)
O4 C7 1.444(5)
O5 C15 1.430(6)
O5 H5O 0.76(6)
O6 C8 1.436(6)
O6 H6 0.8400
O18 C30 1.194(8)
O19 C21 1.201(7)
O20 C21 1.350(7)
O20 C2 1.465(6)
O21 C30 1.352(7)
O21 C9 1.471(5)
O5AA C14 1.231(5)
O5BA C23 1.200(6)
C1 C15 1.532(7)
C1 C2 1.537(6)
C1 H1A 0.9900
C1 H1B 0.9900
C2 C16 1.515(7)
C2 C3 1.560(7)
C3 C4 1.526(5)
C3 H3 1.0000
C4 C5 1.529(7)
C4 C15 1.542(7)
C4 H4 1.0000
C5 C6 1.518(7)
C5 H5 1.0000
C6 C17 1.312(6)
C6 C7 1.511(7)
C7 C8 1.539(6)
C7 H7 1.0000
C8 C9 1.517(7)
C8 H8 1.0000
C9 C10 1.546(7)
C9 H9 1.0000
C10 C11 1.520(7)
C10 C19 1.525(6)
C10 C18 1.538(7)
C11 C12 1.323(6)
C11 H11 0.9500
C12 C13 1.497(7)
C12 H12 0.9500
C13 C14 1.505(7)
C13 C20 1.537(7)
C13 H13 1.0000
C14 C15 1.534(6)
C16 H16A 0.9800
C16 H16B 0.9800
C16 H16C 0.9800
C17 H17A 0.9500
C17 H17B 0.9500
C19 H19A 0.9800
C19 H19B 0.9800
C19 H19C 0.9800
C18 H18A 0.9800
C18 H18B 0.9800
C18 H18C 0.9800
C20 H20A 0.9800
C20 H20B 0.9800
C20 H20C 0.9800
C21 C22 1.483(10)
C22 H22A 0.9800
C22 H22B 0.9800
C22 H22C 0.9800
C23 C24 1.488(7)
C24 C29 1.369(8)
C24 C25 1.373(6)
C25 C26 1.392(8)
C25 H25 0.9500
C26 C27 1.316(10)
C26 H26 0.9500
C27 C28 1.352(9)
C27 H27 0.9500
C28 C29 1.389(7)
C28 H28 0.9500
C29 H29 0.9500
C30 C31 1.493(8)
C31 H31A 0.9800
C31 H31B 0.9800
C31 H31C 0.9800
C32 C33 1.467(7)
C33 C38 1.384(6)
C33 C34 1.397(7)
C34 C35 1.382(7)
C34 H34 0.9500
C35 C36 1.392(7)
C35 H35 0.9500
C36 C37 1.387(9)
C36 H36 0.9500
C37 C38 1.378(8)
C37 H37 0.9500
C38 H38 0.9500

loop_
_geom_torsion_atom_site_label_1
_geom_torsion_atom_site_label_2
_geom_torsion_atom_site_label_3
_geom_torsion_atom_site_label_4
_geom_torsion
C21 O20 C2 C16 -58.5(7)
C21 O20 C2 C1 -179.3(5)
C21 O20 C2 C3 69.6(6)
C15 C1 C2 O20 -110.7(5)
C15 C1 C2 C16 128.0(5)
C15 C1 C2 C3 2.2(6)
O20 C2 C3 O3 -154.6(3)
C16 C2 C3 O3 -28.4(6)
C1 C2 C3 O3 94.8(4)
O20 C2 C3 C4 82.6(4)
C16 C2 C3 C4 -151.2(4)
C1 C2 C3 C4 -28.0(5)
O3 C3 C4 C5 53.2(6)
C2 C3 C4 C5 174.8(4)
O3 C3 C4 C15 -78.4(5)
C2 C3 C4 C15 43.2(5)
C32 O2 C5 C6 105.2(4)
C32 O2 C5 C4 -131.5(4)
C3 C4 C5 O2 -59.0(5)
C15 C4 C5 O2 65.4(5)
C3 C4 C5 C6 62.7(6)
C15 C4 C5 C6 -173.0(4)
O2 C5 C6 C17 22.0(6)
C4 C5 C6 C17 -101.6(6)
O2 C5 C6 C7 -158.5(3)
C4 C5 C6 C7 77.8(4)
C23 O4 C7 C6 81.4(5)
C23 O4 C7 C8 -155.6(4)
C17 C6 C7 O4 20.2(7)
C5 C6 C7 O4 -159.2(4)
C17 C6 C7 C8 -99.5(5)
C5 C6 C7 C8 81.0(5)
O4 C7 C8 O6 -46.6(5)
C6 C7 C8 O6 75.1(5)
O4 C7 C8 C9 82.0(5)
C6 C7 C8 C9 -156.3(4)
C30 O21 C9 C8 -85.9(5)
C30 O21 C9 C10 146.4(4)
O6 C8 C9 O21 93.7(5)
C7 C8 C9 O21 -34.0(6)
O6 C8 C9 C10 -143.8(4)
C7 C8 C9 C10 88.5(5)
O21 C9 C10 C11 66.9(5)
C8 C9 C10 C11 -57.5(6)
O21 C9 C10 C19 -168.5(4)
C8 C9 C10 C19 67.0(5)
O21 C9 C10 C18 -51.4(5)
C8 C9 C10 C18 -175.8(4)
C19 C10 C11 C12 4.9(7)
C18 C10 C11 C12 -115.1(5)
C9 C10 C11 C12 126.0(5)
C10 C11 C12 C13 175.4(4)
C11 C12 C13 C14 131.5(5)
C11 C12 C13 C20 -107.6(6)
C12 C13 C14 O5AA 76.0(6)
C20 C13 C14 O5AA -44.6(7)
C12 C13 C14 C15 -102.7(5)
C20 C13 C14 C15 136.7(5)
O5AA C14 C15 O5 -4.2(7)
C13 C14 C15 O5 174.6(5)
O5AA C14 C15 C1 116.5(5)
C13 C14 C15 C1 -64.7(6)
O5AA C14 C15 C4 -127.1(5)
C13 C14 C15 C4 51.6(7)
C2 C1 C15 O5 -92.5(5)
C2 C1 C15 C14 147.7(4)
C2 C1 C15 C4 24.1(6)
C3 C4 C15 O5 74.7(5)
C5 C4 C15 O5 -57.0(5)
C3 C4 C15 C14 -163.1(4)
C5 C4 C15 C14 65.1(6)
C3 C4 C15 C1 -41.8(5)
C5 C4 C15 C1 -173.5(4)
C2 O20 C21 O19 -0.7(10)
C2 O20 C21 C22 178.6(5)
C7 O4 C23 O5BA 4.1(7)
C7 O4 C23 C24 -173.5(4)
O5BA C23 C24 C29 177.9(6)
O4 C23 C24 C29 -4.6(7)
O5BA C23 C24 C25 -1.3(9)
O4 C23 C24 C25 176.1(5)
C29 C24 C25 C26 2.0(9)
C23 C24 C25 C26 -178.7(6)
C24 C25 C26 C27 0.8(11)
C25 C26 C27 C28 -2.3(13)
C26 C27 C28 C29 1.0(12)
C25 C24 C29 C28 -3.2(9)
C23 C24 C29 C28 177.6(6)
C27 C28 C29 C24 1.8(11)
C9 O21 C30 O18 4.4(8)
C9 O21 C30 C31 -176.5(4)
C5 O2 C32 O1 7.7(7)
C5 O2 C32 C33 -171.1(4)
O1 C32 C33 C38 3.8(8)
O2 C32 C33 C38 -177.4(5)
O1 C32 C33 C34 -174.7(5)
O2 C32 C33 C34 4.1(7)
C38 C33 C34 C35 -0.5(8)
C32 C33 C34 C35 178.0(5)
C33 C34 C35 C36 1.0(8)
C34 C35 C36 C37 -1.0(9)
C35 C36 C37 C38 0.5(10)
C36 C37 C38 C33 0.0(10)
C34 C33 C38 C37 0.0(9)
C32 C33 C38 C37 -178.6(6)
